data_7107425
loop_
_publ_author_name
'Kwan-Bok Jung'
'Sung Kuk Kim'
'Vincent M. Lynch'
'Dong-Gyu Cho'
'Jonathan L. Sessler'

_publ_section_title
;
 A calix[2]phenol[2]pyrrole and a fused pyrrolidine-containing derivative
;
_journal_name_full Chem.Commun.
_journal_page_first 2495
_journal_paper_doi 10.1039/c2cc17888e
_journal_volume 48
_journal_year 2012
_chemical_formula_moiety 'C32 H38 N2 O2'
_chemical_formula_sum 'C32 H38 N2 O2'
_chemical_formula_weight 482.64
_chemical_name_systematic
;
?
;
_space_group_IT_number 14
_symmetry_cell_setting monoclinic
_symmetry_space_group_name_Hall '-P 2yn'
_symmetry_space_group_name_H-M 'P 1 21/n 1'
_atom_sites_solution_hydrogens geom
_atom_sites_solution_primary direct
_atom_sites_solution_secondary difmap
_audit_creation_method SHELXL-97
_cell_angle_alpha 90.00
_cell_angle_beta 91.307(1)
_cell_angle_gamma 90.00
_cell_formula_units_Z 2
_cell_length_a 7.3075(2)
_cell_length_b 17.5050(4)
_cell_length_c 9.9498(3)
_cell_measurement_reflns_used 2884
_cell_measurement_temperature 153(2)
_cell_measurement_theta_max 27.5
_cell_measurement_theta_min 1
_cell_volume 1272.43(6)
_computing_cell_refinement 'Collect software, Nonius B.V. 1998'
_computing_data_collection 'Collect software, Nonius B.V. 1998'
_computing_data_reduction
;
DENZO and Scalepack (Otwinoski and Minor, 1997)
;
_computing_molecular_graphics 'XP SHELXTL/PC, Siemens Analytical'
_computing_structure_refinement 'XL SHELXTL/PC, Siemens Analytical'
_computing_structure_solution
;

SIR97 - Altomare A., Burla M.C., Camalli M., Cascarano G.L., Giacovazzo C.,
Guagliardi A., Moliterni A.G.G., Polidori G.,Spagna R.
;
_diffrn_ambient_temperature 153(2)
_diffrn_measured_fraction_theta_full 0.995
_diffrn_measured_fraction_theta_max 0.995
_diffrn_measurement_device_type 'Nonius Kappa CCD'
_diffrn_measurement_method \w-scans
_diffrn_radiation_monochromator graphite
_diffrn_radiation_source 'fine-focus sealed tube'
_diffrn_radiation_type MoK\a
_diffrn_radiation_wavelength 0.71073
_diffrn_reflns_av_R_equivalents 0.0184
_diffrn_reflns_av_sigmaI/netI 0.0321
_diffrn_reflns_limit_h_max 9
_diffrn_reflns_limit_h_min -9
_diffrn_reflns_limit_k_max 22
_diffrn_reflns_limit_k_min -22
_diffrn_reflns_limit_l_max 12
_diffrn_reflns_limit_l_min -12
_diffrn_reflns_number 5334
_diffrn_reflns_theta_full 27.43
_diffrn_reflns_theta_max 27.43
_diffrn_reflns_theta_min 2.35
_exptl_absorpt_coefficient_mu 0.078
_exptl_absorpt_correction_type none
_exptl_crystal_colour 'light brown'
_exptl_crystal_density_diffrn 1.260
_exptl_crystal_density_method 'not measured'
_exptl_crystal_description prisms
_exptl_crystal_F_000 520
_exptl_crystal_size_max 0.30
_exptl_crystal_size_mid 0.20
_exptl_crystal_size_min 0.18
_refine_diff_density_max 0.253
_refine_diff_density_min -0.211
_refine_diff_density_rms 0.044
_refine_ls_extinction_coef 0.013(3)
_refine_ls_extinction_expression Fc^*^=kFc[1+0.001xFc^2^\l^3^/sin(2\q)]^-1/4^
_refine_ls_extinction_method SHELXL
_refine_ls_goodness_of_fit_ref 0.986
_refine_ls_hydrogen_treatment refall
_refine_ls_matrix_type full
_refine_ls_number_parameters 240
_refine_ls_number_reflns 2892
_refine_ls_number_restraints 0
_refine_ls_restrained_S_all 0.986
_refine_ls_R_factor_all 0.0555
_refine_ls_R_factor_gt 0.0417
_refine_ls_shift/su_max 0.028
_refine_ls_shift/su_mean 0.005
_refine_ls_structure_factor_coef Fsqd
_refine_ls_weighting_details 'calc w=1/[\s^2^(Fo^2^)+(0.0590P)^2^+0.4715P] where P=(Fo^2^+2Fc^2^)/3'
_refine_ls_weighting_scheme calc
_refine_ls_wR_factor_gt 0.1076
_refine_ls_wR_factor_ref 0.1164
_reflns_number_gt 2323
_reflns_number_total 2892
_reflns_threshold_expression >2sigma(I)
_cod_data_source_file c2cc17888e.txt
_cod_data_source_block 4
_cod_original_sg_symbol_H-M P21/n
_cod_database_code 7107425

loop_
_symmetry_equiv_pos_as_xyz
'x, y, z'
'-x+1/2, y+1/2, -z+1/2'
'-x, -y, -z'
'x-1/2, -y-1/2, z-1/2'

loop_
_atom_site_label
_atom_site_type_symbol
_atom_site_fract_x
_atom_site_fract_y
_atom_site_fract_z
_atom_site_U_iso_or_equiv
_atom_site_adp_type
_atom_site_occupancy
_atom_site_symmetry_multiplicity
_atom_site_calc_flag
O1 O 1.23114(13) 0.56528(7) 0.54408(12) 0.0395(3) Uani 1 1 d
N1 N 0.51532(15) 0.55788(6) 0.28805(11) 0.0247(3) Uani 1 1 d
C1 C 0.36745(17) 0.53086(7) 0.21351(13) 0.0241(3) Uani 1 1 d
C2 C 0.26802(19) 0.59341(8) 0.17174(14) 0.0296(3) Uani 1 1 d
C3 C 0.35775(19) 0.65984(8) 0.22200(14) 0.0298(3) Uani 1 1 d
C4 C 0.51068(18) 0.63717(7) 0.29332(13) 0.0251(3) Uani 1 1 d
C5 C 0.66942(18) 0.68499(7) 0.34781(13) 0.0262(3) Uani 1 1 d
C6 C 0.77439(17) 0.64285(7) 0.46004(13) 0.0244(3) Uani 1 1 d
C7 C 0.68354(18) 0.62140(7) 0.57705(13) 0.0238(3) Uani 1 1 d
C8 C 0.77336(17) 0.58242(7) 0.68100(13) 0.0235(3) Uani 1 1 d
C9 C 0.95917(18) 0.56440(8) 0.66773(14) 0.0278(3) Uani 1 1 d
C10 C 1.04907(18) 0.58576(8) 0.55296(14) 0.0292(3) Uani 1 1 d
C11 C 0.95892(18) 0.62487(8) 0.44966(14) 0.0279(3) Uani 1 1 d
C12 C 0.67101(18) 0.55383(7) 0.80565(13) 0.0251(3) Uani 1 1 d
C13 C 0.7914(2) 0.70326(9) 0.22720(15) 0.0343(4) Uani 1 1 d
C14 C 0.5968(2) 0.76087(8) 0.40286(16) 0.0356(4) Uani 1 1 d
C15 C 0.4934(2) 0.59787(8) 0.82817(16) 0.0317(3) Uani 1 1 d
C16 C 0.7913(2) 0.56416(10) 0.93337(15) 0.0349(4) Uani 1 1 d
H12N H 0.606(2) 0.5282(10) 0.3312(17) 0.038(4) Uiso 1 1 d
H2A H 0.152(2) 0.5926(9) 0.1176(17) 0.038(4) Uiso 1 1 d
H3A H 0.322(2) 0.7131(11) 0.2060(18) 0.043(5) Uiso 1 1 d
H7A H 0.554(2) 0.6339(9) 0.5862(15) 0.029(4) Uiso 1 1 d
H9A H 1.026(2) 0.5348(9) 0.7378(17) 0.032(4) Uiso 1 1 d
H11A H 1.027(2) 0.6382(10) 0.3700(17) 0.038(4) Uiso 1 1 d
H13A H 0.838(2) 0.6539(10) 0.1847(18) 0.043(5) Uiso 1 1 d
H13B H 0.712(2) 0.7306(9) 0.1629(16) 0.030(4) Uiso 1 1 d
H13C H 0.900(2) 0.7358(10) 0.2568(17) 0.042(5) Uiso 1 1 d
H14A H 0.505(2) 0.7503(9) 0.4735(17) 0.036(4) Uiso 1 1 d
H14B H 0.699(2) 0.7923(10) 0.4370(17) 0.038(4) Uiso 1 1 d
H14C H 0.533(3) 0.7900(11) 0.333(2) 0.052(5) Uiso 1 1 d
H15A H 0.401(2) 0.5929(10) 0.7528(19) 0.041(5) Uiso 1 1 d
H15B H 0.432(2) 0.5799(10) 0.9088(19) 0.041(4) Uiso 1 1 d
H15C H 0.528(2) 0.6532(10) 0.8439(17) 0.038(4) Uiso 1 1 d
H16A H 0.726(2) 0.5481(10) 1.0105(18) 0.040(5) Uiso 1 1 d
H16B H 0.905(2) 0.5371(10) 0.9287(18) 0.040(5) Uiso 1 1 d
H16C H 0.817(2) 0.6194(11) 0.9494(18) 0.046(5) Uiso 1 1 d
H1O H 1.265(4) 0.5776(16) 0.463(3) 0.098(9) Uiso 1 1 d

loop_
_atom_site_aniso_label
_atom_site_aniso_U_11
_atom_site_aniso_U_22
_atom_site_aniso_U_33
_atom_site_aniso_U_23
_atom_site_aniso_U_13
_atom_site_aniso_U_12
O1 0.0223(5) 0.0584(7) 0.0379(6) -0.0037(5) 0.0035(4) 0.0004(5)
N1 0.0273(6) 0.0236(6) 0.0232(6) 0.0007(4) -0.0013(4) -0.0002(4)
C1 0.0246(6) 0.0277(7) 0.0202(6) 0.0010(5) 0.0020(5) -0.0016(5)
C2 0.0286(7) 0.0326(7) 0.0275(7) 0.0040(6) -0.0020(5) 0.0021(6)
C3 0.0342(7) 0.0253(7) 0.0299(7) 0.0047(5) 0.0010(6) 0.0035(6)
C4 0.0316(7) 0.0219(6) 0.0221(6) 0.0016(5) 0.0042(5) 0.0001(5)
C5 0.0334(7) 0.0234(6) 0.0219(6) 0.0003(5) 0.0028(5) -0.0034(5)
C6 0.0291(7) 0.0217(6) 0.0226(6) -0.0033(5) 0.0017(5) -0.0046(5)
C7 0.0245(6) 0.0236(6) 0.0235(7) -0.0017(5) 0.0020(5) -0.0029(5)
C8 0.0267(6) 0.0222(6) 0.0217(6) -0.0033(5) 0.0011(5) -0.0038(5)
C9 0.0273(7) 0.0303(7) 0.0255(7) -0.0018(6) -0.0030(5) -0.0016(5)
C10 0.0223(6) 0.0337(7) 0.0315(7) -0.0074(6) 0.0012(5) -0.0035(5)
C11 0.0286(7) 0.0320(7) 0.0233(7) -0.0036(5) 0.0055(5) -0.0072(6)
C12 0.0288(7) 0.0265(7) 0.0201(6) 0.0002(5) 0.0009(5) -0.0016(5)
C13 0.0422(8) 0.0350(8) 0.0258(7) 0.0027(6) 0.0043(6) -0.0099(7)
C14 0.0515(10) 0.0245(7) 0.0309(8) -0.0009(6) 0.0011(7) 0.0024(7)
C15 0.0382(8) 0.0286(7) 0.0287(8) 0.0007(6) 0.0119(6) 0.0011(6)
C16 0.0431(9) 0.0390(9) 0.0224(7) -0.0002(6) -0.0033(6) -0.0113(7)

loop_
_atom_type_symbol
_atom_type_description
_atom_type_scat_dispersion_real
_atom_type_scat_dispersion_imag
_atom_type_scat_source
C C 0.0033 0.0016 'International Tables Vol C Tables 4.2.6.8 and 6.1.1.4'
H H 0.0000 0.0000 'International Tables Vol C Tables 4.2.6.8 and 6.1.1.4'
N N 0.0061 0.0033 'International Tables Vol C Tables 4.2.6.8 and 6.1.1.4'
O O 0.0106 0.0060 'International Tables Vol C Tables 4.2.6.8 and 6.1.1.4'

loop_
_geom_angle_atom_site_label_1
_geom_angle_atom_site_label_2
_geom_angle_atom_site_label_3
_geom_angle
_geom_angle_site_symmetry_1
_geom_angle_site_symmetry_3
C10 O1 H1O 106.7(18) . .
C1 N1 C4 110.06(11) . .
C1 N1 H12N 126.3(10) . .
C4 N1 H12N 123.6(10) . .
C2 C1 N1 106.97(12) . .
C2 C1 C12 130.14(12) . 3_666
N1 C1 C12 122.81(11) . 3_666
C1 C2 C3 108.02(12) . .
C1 C2 H2A 126.3(10) . .
C3 C2 H2A 125.7(9) . .
C4 C3 C2 108.06(12) . .
C4 C3 H3A 124.7(10) . .
C2 C3 H3A 127.2(10) . .
C3 C4 N1 106.88(12) . .
C3 C4 C5 129.23(12) . .
N1 C4 C5 122.98(12) . .
C4 C5 C6 111.14(10) . .
C4 C5 C14 109.64(12) . .
C6 C5 C14 109.17(11) . .
C4 C5 C13 106.62(11) . .
C6 C5 C13 112.23(12) . .
C14 C5 C13 107.95(12) . .
C11 C6 C7 118.59(12) . .
C11 C6 C5 121.72(11) . .
C7 C6 C5 119.69(11) . .
C8 C7 C6 121.57(12) . .
C8 C7 H7A 118.8(9) . .
C6 C7 H7A 119.6(9) . .
C7 C8 C9 118.78(12) . .
C7 C8 C12 121.77(11) . .
C9 C8 C12 119.32(12) . .
C10 C9 C8 119.75(13) . .
C10 C9 H9A 119.2(9) . .
C8 C9 H9A 121.0(9) . .
C9 C10 C11 121.24(12) . .
C9 C10 O1 117.32(13) . .
C11 C10 O1 121.43(13) . .
C10 C11 C6 120.07(12) . .
C10 C11 H11A 118.5(10) . .
C6 C11 H11A 121.4(10) . .
C1 C12 C15 110.77(11) 3_666 .
C1 C12 C16 108.57(11) 3_666 .
C15 C12 C16 106.87(12) . .
C1 C12 C8 107.85(10) 3_666 .
C15 C12 C8 112.45(11) . .
C16 C12 C8 110.29(11) . .
C5 C13 H13A 110.4(10) . .
C5 C13 H13B 105.3(9) . .
H13A C13 H13B 109.9(13) . .
C5 C13 H13C 110.7(10) . .
H13A C13 H13C 109.2(14) . .
H13B C13 H13C 111.3(13) . .
C5 C14 H14A 109.4(9) . .
C5 C14 H14B 109.9(10) . .
H14A C14 H14B 112.2(13) . .
C5 C14 H14C 111.2(12) . .
H14A C14 H14C 106.7(14) . .
H14B C14 H14C 107.5(15) . .
C12 C15 H15A 114.0(10) . .
C12 C15 H15B 111.2(10) . .
H15A C15 H15B 105.9(14) . .
C12 C15 H15C 107.1(9) . .
H15A C15 H15C 111.1(14) . .
H15B C15 H15C 107.3(14) . .
C12 C16 H16A 110.1(10) . .
C12 C16 H16B 112.4(11) . .
H16A C16 H16B 110.0(15) . .
C12 C16 H16C 110.4(10) . .
H16A C16 H16C 104.6(15) . .
H16B C16 H16C 108.9(15) . .

loop_
_geom_bond_atom_site_label_1
_geom_bond_atom_site_label_2
_geom_bond_distance
_geom_bond_site_symmetry_2
O1 C10 1.3827(16) .
O1 H1O 0.88(3) .
N1 C1 1.3801(17) .
N1 C4 1.3894(17) .
N1 H12N 0.937(18) .
C1 C2 1.3732(19) .
C1 C12 1.5202(18) 3_666
C2 C3 1.420(2) .
C2 H2A 0.997(18) .
C3 C4 1.3688(19) .
C3 H3A 0.980(18) .
C4 C5 1.5204(19) .
C5 C6 1.5298(19) .
C5 C14 1.5361(19) .
C5 C13 1.5446(18) .
C6 C11 1.3908(18) .
C6 C7 1.4045(17) .
C7 C8 1.3911(19) .
C7 H7A 0.980(16) .
C8 C9 1.4031(18) .
C8 C12 1.5461(17) .
C9 C10 1.382(2) .
C9 H9A 0.989(17) .
C10 C11 1.389(2) .
C11 H11A 0.974(17) .
C12 C1 1.5202(18) 3_666
C12 C15 1.531(2) .
C12 C16 1.5392(19) .
C13 H13A 1.024(18) .
C13 H13B 0.980(16) .
C13 H13C 1.017(18) .
C14 H14A 0.998(17) .
C14 H14B 0.983(18) .
C14 H14C 0.97(2) .
C15 H15A 1.002(19) .
C15 H15B 0.978(19) .
C15 H15C 1.012(18) .
C16 H16A 0.954(18) .
C16 H16B 0.959(18) .
C16 H16C 0.998(19) .

loop_
_geom_hbond_atom_site_label_D
_geom_hbond_atom_site_label_H
_geom_hbond_atom_site_label_A
_geom_hbond_distance_DH
_geom_hbond_distance_HA
_geom_hbond_distance_DA
_geom_hbond_angle_DHA
_geom_hbond_site_symmetry_A
N1 H12N O1 0.937(18) 2.361(18) 3.2756(17) 165.4(14) 3_766
O1 H1O N1 0.88(3) 2.58(3) 3.3257(16) 144(2) 1_655

loop_
_geom_torsion_atom_site_label_1
_geom_torsion_atom_site_label_2
_geom_torsion_atom_site_label_3
_geom_torsion_atom_site_label_4
_geom_torsion
_geom_torsion_site_symmetry_1
_geom_torsion_site_symmetry_4
C4 N1 C1 C2 -0.25(14) . .
C4 N1 C1 C12 -177.14(11) . 3_666
N1 C1 C2 C3 0.05(15) . .
C12 C1 C2 C3 176.64(13) 3_666 .
C1 C2 C3 C4 0.17(16) . .
C2 C3 C4 N1 -0.31(15) . .
C2 C3 C4 C5 168.88(13) . .
C1 N1 C4 C3 0.35(15) . .
C1 N1 C4 C5 -169.67(11) . .
C3 C4 C5 C6 160.24(13) . .
N1 C4 C5 C6 -32.11(16) . .
C3 C4 C5 C14 39.46(18) . .
N1 C4 C5 C14 -152.89(12) . .
C3 C4 C5 C13 -77.16(17) . .
N1 C4 C5 C13 90.49(15) . .
C4 C5 C6 C11 119.65(13) . .
C14 C5 C6 C11 -119.29(14) . .
C13 C5 C6 C11 0.35(17) . .
C4 C5 C6 C7 -60.31(15) . .
C14 C5 C6 C7 60.75(15) . .
C13 C5 C6 C7 -179.60(12) . .
C11 C6 C7 C8 -0.54(19) . .
C5 C6 C7 C8 179.42(11) . .
C6 C7 C8 C9 0.05(19) . .
C6 C7 C8 C12 -175.74(11) . .
C7 C8 C9 C10 0.26(19) . .
C12 C8 C9 C10 176.15(12) . .
C8 C9 C10 C11 -0.1(2) . .
C8 C9 C10 O1 -178.81(12) . .
C9 C10 C11 C6 -0.4(2) . .
O1 C10 C11 C6 178.26(12) . .
C7 C6 C11 C10 0.72(19) . .
C5 C6 C11 C10 -179.23(12) . .
C7 C8 C12 C1 100.04(14) . 3_666
C9 C8 C12 C1 -75.73(14) . 3_666
C7 C8 C12 C15 -22.37(17) . .
C9 C8 C12 C15 161.85(12) . .
C7 C8 C12 C16 -141.55(13) . .
C9 C8 C12 C16 42.68(16) . .
